data_1521835
loop_
_publ_author_name
'Riabov, A.B.'
'Yartys', V.A.'
'Fjellvag, H.'
'Sorby, M.H.'
'Hauback, B.C.'

_publ_section_title
;
 Neutron diffraction studies of Zr-containing intermetallic hydrides with
 ordered hydrogen sublattice. V. Orthorhombic Zr3 Co D6.9 with filled (Re3
 B)-type structure
;
_journal_name_full 'Journal of Alloys Compd.'
_journal_page_first 312
_journal_page_last 316
_journal_volume 296
_journal_year 2000
_chemical_formula_sum 'Co D6.88 Zr3'
_chemical_name_systematic 'Zr3 Co D6.88'
_space_group_IT_number 63
_symmetry_space_group_name_Hall '-C 2c 2'
_symmetry_space_group_name_H-M 'C m c m'
_cell_angle_alpha 90
_cell_angle_beta 90
_cell_angle_gamma 90
_cell_formula_units_Z 4
_cell_length_a 3.5959
_cell_length_b 10.9734
_cell_length_c 9.5961
_cell_volume 378.655
_citation_journal_id_ASTM JALCEU
_cod_data_source_file Riabov_JALCEU_2000_1181.cif
_cod_data_source_block D6.88Co1Zr3
_cod_original_cell_volume 378.6549
_cod_original_formula_sum 'D6.88 Co1 Zr3'
_cod_database_code 1521835

loop_
_symmetry_equiv_pos_as_xyz
x,y,z
-x,-y,z+1/2
x,-y,-z
-x,y,-z+1/2
-x,-y,-z
x,y,-z-1/2
-x,y,z
x,-y,z-1/2
x+1/2,y+1/2,z
-x+1/2,-y+1/2,z+1/2
x+1/2,-y+1/2,-z
-x+1/2,y+1/2,-z+1/2
-x+1/2,-y+1/2,-z
x+1/2,y+1/2,-z-1/2
-x+1/2,y+1/2,z
x+1/2,-y+1/2,z-1/2

loop_
_atom_site_label
_atom_site_type_symbol
_atom_site_fract_x
_atom_site_fract_y
_atom_site_fract_z
_atom_site_occupancy
_atom_site_U_iso_or_equiv
D3 D 0 0.3293 0.0567 1 0.0
Zr2 Zr 0 0.1398 0.0493 1 0.0
Zr1 Zr 0 0.4234 0.25 1 0.0
D1 D 0 0.2232 0.25 1 0.0
D4 D 0 0.9629 0.1284 1 0.0
Co1 Co 0 0.7208 0.25 1 0.0
D2 D 0 0.4067 0.6445 0.94 0.0
